data_7120844
loop_
_publ_author_name
'Desnoyer, Addison N.'
'Chiu, Weiling'
'Cheung, Candy'
'Patrick, Brian O.'
'Love, Jennifer A.'

_publ_section_title
;
 Oxaziridine cleavage with a low-valent nickel complex: competing C--O and
 C--N fragmentation from oxazanickela(ii)cyclobutanes
;
_journal_name_full 'Chemical Communications'
_journal_paper_doi 10.1039/C7CC07690H
_journal_year 2017
_chemical_formula_moiety 'C35 H61 N Ni O P2'
_chemical_formula_sum 'C35 H61 N Ni O P2'
_chemical_formula_weight 632.49
_space_group_crystal_system monoclinic
_space_group_IT_number 14
_space_group_name_Hall '-P 2yn'
_space_group_name_H-M_alt 'P 1 21/n 1'
_symmetry_space_group_name_Hall '-P 2yn'
_symmetry_space_group_name_H-M 'P 1 21/n 1'
_atom_sites_solution_hydrogens geom
_atom_sites_solution_primary dual
_audit_creation_date 2017-03-09
_audit_creation_method
;
Olex2 1.2
(compiled 2017.03.02 svn.r3394 for OlexSys, GUI svn.r5324)
;
_audit_update_record
;
2017-03-09 deposited with the CCDC.
2017-10-30 downloaded from the CCDC.
;
_cell_angle_alpha 90
_cell_angle_beta 103.453(3)
_cell_angle_gamma 90
_cell_formula_units_Z 4
_cell_length_a 11.3153(15)
_cell_length_b 17.650(2)
_cell_length_c 17.536(2)
_cell_measurement_reflns_used 9852
_cell_measurement_temperature 90(2)
_cell_measurement_theta_max 29.16
_cell_measurement_theta_min 2.27
_cell_volume 3406.1(7)
_computing_cell_refinement 'SAINT v8.34A (Bruker, 2013)'
_computing_data_reduction 'SAINT v8.34A (Bruker, 2013)'
_computing_molecular_graphics 'Olex2 (Dolomanov et al., 2009)'
_computing_publication_material 'Olex2 (Dolomanov et al., 2009)'
_computing_structure_refinement 'XL (Sheldrick, 2008)'
_computing_structure_solution 'XT (Sheldrick, 2015)'
_diffrn_ambient_temperature 90(2)
_diffrn_detector 'Bruker APEX2 area detector'
_diffrn_detector_area_resol_mean 7.9
_diffrn_detector_type 'CCD area detector'
_diffrn_measured_fraction_theta_full 1.000
_diffrn_measured_fraction_theta_max 0.993
_diffrn_measurement_device 'Bruker D8 Kappa diffractometer'
_diffrn_measurement_device_type 'Bruker APEX II area detector'
_diffrn_measurement_method '\w and \f scans'
_diffrn_radiation_monochromator 'TRIUMPH curved-crystal'
_diffrn_radiation_probe x-ray
_diffrn_radiation_type MoK\a
_diffrn_radiation_wavelength 0.71073
_diffrn_reflns_av_R_equivalents 0.0415
_diffrn_reflns_av_unetI/netI 0.0374
_diffrn_reflns_Laue_measured_fraction_full 1.000
_diffrn_reflns_Laue_measured_fraction_max 0.993
_diffrn_reflns_limit_h_max 15
_diffrn_reflns_limit_h_min -15
_diffrn_reflns_limit_k_max 24
_diffrn_reflns_limit_k_min -23
_diffrn_reflns_limit_l_max 24
_diffrn_reflns_limit_l_min -14
_diffrn_reflns_number 35982
_diffrn_reflns_point_group_measured_fraction_full 1.000
_diffrn_reflns_point_group_measured_fraction_max 0.993
_diffrn_reflns_theta_full 25.242
_diffrn_reflns_theta_max 29.207
_diffrn_reflns_theta_min 1.660
_diffrn_source 'sealed X-ray tube'
_diffrn_standards_number 0
_exptl_absorpt_coefficient_mu 0.691
_exptl_absorpt_correction_T_max 0.927
_exptl_absorpt_correction_T_min 0.810
_exptl_absorpt_correction_type multi-scan
_exptl_absorpt_process_details
'SADABS-2014/5 (Bruker,2014/5) was used for absorption correction. wR2(int) was 0.0542 before and 0.0468 after correction. The Ratio of minimum to maximum transmission is 0.8736. The \l/2 correction factor is 0.00150.'
_exptl_crystal_colour 'dull dark violet'
_exptl_crystal_colour_lustre dull
_exptl_crystal_colour_modifier dark
_exptl_crystal_colour_primary violet
_exptl_crystal_density_diffrn 1.233
_exptl_crystal_description block
_exptl_crystal_F_000 1376
_exptl_crystal_size_max 0.24
_exptl_crystal_size_mid 0.16
_exptl_crystal_size_min 0.11
_refine_diff_density_max 1.199
_refine_diff_density_min -0.222
_refine_diff_density_rms 0.069
_refine_ls_extinction_method none
_refine_ls_goodness_of_fit_ref 1.025
_refine_ls_hydrogen_treatment constr
_refine_ls_matrix_type full
_refine_ls_number_parameters 373
_refine_ls_number_reflns 9175
_refine_ls_number_restraints 0
_refine_ls_restrained_S_all 1.025
_refine_ls_R_factor_all 0.0489
_refine_ls_R_factor_gt 0.0360
_refine_ls_shift/su_max 0.001
_refine_ls_shift/su_mean 0.000
_refine_ls_structure_factor_coef Fsqd
_refine_ls_weighting_details 'w=1/[\s^2^(Fo^2^)+(0.0427P)^2^+1.8630P] where P=(Fo^2^+2Fc^2^)/3'
_refine_ls_weighting_scheme calc
_refine_ls_wR_factor_gt 0.0854
_refine_ls_wR_factor_ref 0.0914
_reflns_Friedel_coverage 0.000
_reflns_number_gt 7515
_reflns_number_total 9175
_reflns_threshold_expression 'I > 2\s(I)'
_cod_data_source_file c7cc07690h2.cif
_cod_data_source_block mo_jl271_0m
_cod_original_cell_volume 3406.0(8)
_cod_database_code 7120844
_shelx_shelxl_version_number 2014/7
_shelx_space_group_comment
;
The symmetry employed for this shelxl refinement is uniquely defined
by the following loop, which should always be used as a source of
symmetry information in preference to the above space-group names.
They are only intended as comments.
;
_olex2_refinement_description
;
1. Fixed Uiso
 At 1.2 times of:
  All C(H) groups, All C(H,H) groups
 At 1.5 times of:
  All C(H,H,H) groups
2.a Ternary CH refined with riding coordinates:
 C1(H1), C12(H12), C14(H14), C16(H16)
2.b Secondary CH2 refined with riding coordinates:
 C9(H9A,H9B), C10(H10A,H10B), C11(H11A,H11B), C13(H13A,H13B), C15(H15A,H15B),
 C17(H17A,H17B), C26(H26A,H26B), C27(H27A,H27B)
2.c Aromatic/amide H refined with riding coordinates:
 C3(H3), C4(H4), C5(H5), C6(H6), C7(H7)
2.d Idealised Me refined as rotating group:
 C19(H19A,H19B,H19C), C20(H20A,H20B,H20C), C21(H21A,H21B,H21C), C23(H23A,H23B,
 H23C), C24(H24A,H24B,H24C), C25(H25A,H25B,H25C), C29(H29A,H29B,H29C), C30(H30A,
 H30B,H30C), C31(H31A,H31B,H31C), C33(H33A,H33B,H33C), C34(H34A,H34B,H34C),
 C35(H35A,H35B,H35C)
;
_olex2_submission_special_instructions 'No special instructions were received'

loop_
_space_group_symop_operation_xyz
'x, y, z'
'-x+1/2, y+1/2, -z+1/2'
'-x, -y, -z'
'x-1/2, -y-1/2, z-1/2'

loop_
_atom_site_label
_atom_site_type_symbol
_atom_site_fract_x
_atom_site_fract_y
_atom_site_fract_z
_atom_site_U_iso_or_equiv
_atom_site_adp_type
_atom_site_occupancy
_atom_site_site_symmetry_order
_atom_site_calc_flag
_atom_site_refinement_flags_posn
Ni1 Ni 0.65656(2) 0.66597(2) 0.25764(2) 0.01021(6) Uani 1 1 d .
P1 P 0.82080(4) 0.73063(2) 0.24714(2) 0.01037(8) Uani 1 1 d .
P2 P 0.56921(4) 0.77453(2) 0.28413(2) 0.01303(9) Uani 1 1 d .
O1 O 0.74164(10) 0.57606(6) 0.26492(7) 0.0149(2) Uani 1 1 d .
N1 N 0.54115(12) 0.58623(8) 0.26659(8) 0.0135(3) Uani 1 1 d .
C1 C 0.64512(15) 0.53342(9) 0.28140(9) 0.0142(3) Uani 1 1 d .
H1 H 0.6264 0.4899 0.2440 0.017 Uiso 1 1 calc R
C2 C 0.67485(16) 0.50350(9) 0.36526(10) 0.0169(3) Uani 1 1 d .
C3 C 0.58237(17) 0.47740(11) 0.39928(11) 0.0228(4) Uani 1 1 d .
H3 H 0.5003 0.4799 0.3704 0.027 Uiso 1 1 calc R
C4 C 0.60885(18) 0.44789(12) 0.47484(11) 0.0272(4) Uani 1 1 d .
H4 H 0.5452 0.4295 0.4969 0.033 Uiso 1 1 calc R
C5 C 0.72784(19) 0.44527(12) 0.51800(11) 0.0288(4) Uani 1 1 d .
H5 H 0.7457 0.4264 0.5701 0.035 Uiso 1 1 calc R
C6 C 0.82122(18) 0.47030(12) 0.48507(11) 0.0280(4) Uani 1 1 d .
H6 H 0.9030 0.4683 0.5145 0.034 Uiso 1 1 calc R
C7 C 0.79444(17) 0.49839(10) 0.40842(11) 0.0214(4) Uani 1 1 d .
H7 H 0.8587 0.5142 0.3855 0.026 Uiso 1 1 calc R
C8 C 0.45033(15) 0.56741(9) 0.19369(9) 0.0147(3) Uani 1 1 d .
C9 C 0.39015(16) 0.49005(10) 0.20181(10) 0.0207(4) Uani 1 1 d .
H9A H 0.4526 0.4497 0.2100 0.025 Uiso 1 1 calc R
H9B H 0.3542 0.4911 0.2482 0.025 Uiso 1 1 calc R
C10 C 0.50192(16) 0.56549(10) 0.11943(9) 0.0169(3) Uani 1 1 d .
H10A H 0.5390 0.6151 0.1128 0.020 Uiso 1 1 calc R
H10B H 0.5661 0.5263 0.1257 0.020 Uiso 1 1 calc R
C11 C 0.34904(15) 0.62659(10) 0.18103(10) 0.0190(3) Uani 1 1 d .
H11A H 0.3841 0.6772 0.1758 0.023 Uiso 1 1 calc R
H11B H 0.3136 0.6277 0.2276 0.023 Uiso 1 1 calc R
C12 C 0.29044(18) 0.47207(12) 0.12808(11) 0.0278(4) Uani 1 1 d .
H12 H 0.2542 0.4214 0.1344 0.033 Uiso 1 1 calc R
C13 C 0.3452(2) 0.47043(11) 0.05613(11) 0.0289(4) Uani 1 1 d .
H13A H 0.2812 0.4583 0.0088 0.035 Uiso 1 1 calc R
H13B H 0.4085 0.4307 0.0627 0.035 Uiso 1 1 calc R
C14 C 0.40108(17) 0.54786(11) 0.04622(10) 0.0226(4) Uani 1 1 d .
H14 H 0.4364 0.5469 -0.0010 0.027 Uiso 1 1 calc R
C15 C 0.30281(18) 0.60885(11) 0.03590(11) 0.0252(4) Uani 1 1 d .
H15A H 0.2385 0.5981 -0.0117 0.030 Uiso 1 1 calc R
H15B H 0.3386 0.6589 0.0293 0.030 Uiso 1 1 calc R
C16 C 0.24759(17) 0.61040(12) 0.10768(11) 0.0246(4) Uani 1 1 d .
H16 H 0.1840 0.6508 0.1012 0.030 Uiso 1 1 calc R
C17 C 0.19087(18) 0.53271(13) 0.11693(12) 0.0309(5) Uani 1 1 d .
H17A H 0.1540 0.5334 0.1629 0.037 Uiso 1 1 calc R
H17B H 0.1263 0.5211 0.0697 0.037 Uiso 1 1 calc R
C18 C 0.51698(16) 0.76214(10) 0.37856(10) 0.0186(3) Uani 1 1 d .
C19 C 0.61991(17) 0.72062(11) 0.43685(10) 0.0212(4) Uani 1 1 d .
H19A H 0.6406 0.6738 0.4128 0.032 Uiso 1 1 calc GR
H19B H 0.5928 0.7083 0.4846 0.032 Uiso 1 1 calc GR
H19C H 0.6916 0.7534 0.4502 0.032 Uiso 1 1 calc GR
C20 C 0.40568(17) 0.70994(12) 0.36713(11) 0.0235(4) Uani 1 1 d .
H20A H 0.3368 0.7335 0.3305 0.035 Uiso 1 1 calc GR
H20B H 0.3848 0.7018 0.4177 0.035 Uiso 1 1 calc GR
H20C H 0.4244 0.6612 0.3459 0.035 Uiso 1 1 calc GR
C21 C 0.49045(18) 0.83795(12) 0.41410(11) 0.0266(4) Uani 1 1 d .
H21A H 0.5611 0.8713 0.4197 0.040 Uiso 1 1 calc GR
H21B H 0.4736 0.8290 0.4657 0.040 Uiso 1 1 calc GR
H21C H 0.4197 0.8619 0.3795 0.040 Uiso 1 1 calc GR
C22 C 0.45626(16) 0.83901(10) 0.21295(10) 0.0186(3) Uani 1 1 d .
C23 C 0.32160(16) 0.82544(11) 0.21335(11) 0.0228(4) Uani 1 1 d .
H23A H 0.3022 0.7716 0.2041 0.034 Uiso 1 1 calc GR
H23B H 0.2697 0.8557 0.1719 0.034 Uiso 1 1 calc GR
H23C H 0.3074 0.8404 0.2643 0.034 Uiso 1 1 calc GR
C24 C 0.47317(17) 0.82349(11) 0.12973(10) 0.0218(4) Uani 1 1 d .
H24A H 0.5559 0.8374 0.1270 0.033 Uiso 1 1 calc GR
H24B H 0.4146 0.8537 0.0918 0.033 Uiso 1 1 calc GR
H24C H 0.4598 0.7695 0.1175 0.033 Uiso 1 1 calc GR
C25 C 0.48160(19) 0.92391(11) 0.22982(13) 0.0283(4) Uani 1 1 d .
H25A H 0.4790 0.9349 0.2842 0.042 Uiso 1 1 calc GR
H25B H 0.4198 0.9541 0.1942 0.042 Uiso 1 1 calc GR
H25C H 0.5621 0.9367 0.2218 0.042 Uiso 1 1 calc GR
C26 C 0.78910(15) 0.83165(9) 0.25916(10) 0.0168(3) Uani 1 1 d .
H26A H 0.8657 0.8592 0.2810 0.020 Uiso 1 1 calc R
H26B H 0.7503 0.8543 0.2078 0.020 Uiso 1 1 calc R
C27 C 0.70345(15) 0.83763(10) 0.31547(10) 0.0172(3) Uani 1 1 d .
H27A H 0.6757 0.8907 0.3169 0.021 Uiso 1 1 calc R
H27B H 0.7482 0.8235 0.3691 0.021 Uiso 1 1 calc R
C28 C 0.96141(15) 0.70959(10) 0.32725(9) 0.0154(3) Uani 1 1 d .
C29 C 1.05650(17) 0.77343(11) 0.34158(11) 0.0243(4) Uani 1 1 d .
H29A H 1.0804 0.7849 0.2926 0.037 Uiso 1 1 calc GR
H29B H 1.1281 0.7572 0.3813 0.037 Uiso 1 1 calc GR
H29C H 1.0217 0.8188 0.3600 0.037 Uiso 1 1 calc GR
C30 C 0.92132(16) 0.69718(11) 0.40421(10) 0.0204(3) Uani 1 1 d .
H30A H 0.8904 0.7449 0.4206 0.031 Uiso 1 1 calc GR
H30B H 0.9909 0.6800 0.4450 0.031 Uiso 1 1 calc GR
H30C H 0.8571 0.6587 0.3962 0.031 Uiso 1 1 calc GR
C31 C 1.02116(17) 0.63577(11) 0.30881(11) 0.0224(4) Uani 1 1 d .
H31A H 0.9590 0.5964 0.2941 0.034 Uiso 1 1 calc GR
H31B H 1.0821 0.6195 0.3552 0.034 Uiso 1 1 calc GR
H31C H 1.0604 0.6444 0.2653 0.034 Uiso 1 1 calc GR
C32 C 0.85804(15) 0.72126(10) 0.14814(9) 0.0174(3) Uani 1 1 d .
C33 C 0.75010(17) 0.75454(12) 0.08732(10) 0.0254(4) Uani 1 1 d .
H33A H 0.6745 0.7309 0.0935 0.038 Uiso 1 1 calc GR
H33B H 0.7610 0.7445 0.0344 0.038 Uiso 1 1 calc GR
H33C H 0.7461 0.8093 0.0953 0.038 Uiso 1 1 calc GR
C34 C 0.97383(17) 0.76422(12) 0.14185(11) 0.0244(4) Uani 1 1 d .
H34A H 0.9687 0.8168 0.1587 0.037 Uiso 1 1 calc GR
H34B H 0.9816 0.7634 0.0873 0.037 Uiso 1 1 calc GR
H34C H 1.0449 0.7398 0.1755 0.037 Uiso 1 1 calc GR
C35 C 0.86777(17) 0.63717(11) 0.12726(10) 0.0228(4) Uani 1 1 d .
H35A H 0.9436 0.6161 0.1588 0.034 Uiso 1 1 calc GR
H35B H 0.8672 0.6326 0.0715 0.034 Uiso 1 1 calc GR
H35C H 0.7986 0.6093 0.1382 0.034 Uiso 1 1 calc GR

loop_
_atom_site_aniso_label
_atom_site_aniso_U_11
_atom_site_aniso_U_22
_atom_site_aniso_U_33
_atom_site_aniso_U_23
_atom_site_aniso_U_13
_atom_site_aniso_U_12
Ni1 0.00996(10) 0.00965(10) 0.01182(10) -0.00053(7) 0.00417(7) -0.00061(7)
P1 0.00974(18) 0.01036(18) 0.01169(17) -0.00101(14) 0.00387(14) -0.00067(14)
P2 0.01168(19) 0.01320(19) 0.01514(19) -0.00152(15) 0.00497(15) 0.00146(15)
O1 0.0137(5) 0.0103(5) 0.0221(6) 0.0011(4) 0.0072(4) 0.0015(4)
N1 0.0130(6) 0.0122(6) 0.0148(6) 0.0004(5) 0.0026(5) -0.0027(5)
C1 0.0151(7) 0.0120(7) 0.0161(7) 0.0012(6) 0.0050(6) -0.0011(6)
C2 0.0196(8) 0.0126(7) 0.0188(8) 0.0031(6) 0.0053(6) 0.0003(6)
C3 0.0184(9) 0.0266(9) 0.0233(9) 0.0062(7) 0.0046(7) 0.0015(7)
C4 0.0252(10) 0.0319(11) 0.0271(9) 0.0110(8) 0.0112(8) 0.0035(8)
C5 0.0298(10) 0.0341(11) 0.0218(9) 0.0107(8) 0.0042(8) 0.0042(8)
C6 0.0230(9) 0.0315(11) 0.0260(9) 0.0097(8) -0.0018(8) 0.0006(8)
C7 0.0194(9) 0.0206(9) 0.0234(9) 0.0056(7) 0.0037(7) -0.0001(7)
C8 0.0144(7) 0.0134(8) 0.0155(7) 0.0017(6) 0.0016(6) -0.0029(6)
C9 0.0193(9) 0.0184(9) 0.0225(9) 0.0040(7) 0.0008(7) -0.0071(7)
C10 0.0196(8) 0.0154(8) 0.0151(7) -0.0003(6) 0.0028(6) -0.0031(6)
C11 0.0149(8) 0.0202(9) 0.0209(8) 0.0012(7) 0.0020(6) -0.0004(6)
C12 0.0252(10) 0.0252(10) 0.0281(9) 0.0044(8) -0.0042(8) -0.0144(8)
C13 0.0343(11) 0.0226(10) 0.0240(9) -0.0033(7) -0.0048(8) -0.0083(8)
C14 0.0263(9) 0.0237(9) 0.0158(8) -0.0005(7) 0.0007(7) -0.0037(7)
C15 0.0249(9) 0.0268(10) 0.0194(8) 0.0035(7) -0.0037(7) -0.0038(8)
C16 0.0166(8) 0.0287(10) 0.0256(9) 0.0040(8) -0.0011(7) 0.0003(7)
C17 0.0180(9) 0.0391(12) 0.0313(10) 0.0048(9) -0.0030(8) -0.0101(8)
C18 0.0160(8) 0.0248(9) 0.0167(7) -0.0024(7) 0.0073(6) 0.0033(7)
C19 0.0216(9) 0.0284(10) 0.0156(8) 0.0005(7) 0.0082(7) 0.0032(7)
C20 0.0188(9) 0.0334(11) 0.0213(8) 0.0015(7) 0.0106(7) 0.0008(7)
C21 0.0221(9) 0.0356(11) 0.0230(9) -0.0092(8) 0.0072(7) 0.0090(8)
C22 0.0171(8) 0.0151(8) 0.0239(8) 0.0011(6) 0.0053(7) 0.0036(6)
C23 0.0153(8) 0.0245(9) 0.0283(9) 0.0018(7) 0.0046(7) 0.0075(7)
C24 0.0208(9) 0.0225(9) 0.0215(8) 0.0068(7) 0.0038(7) 0.0034(7)
C25 0.0273(10) 0.0153(9) 0.0406(11) 0.0011(8) 0.0043(8) 0.0054(7)
C26 0.0160(8) 0.0111(7) 0.0247(8) -0.0010(6) 0.0073(6) -0.0019(6)
C27 0.0166(8) 0.0137(8) 0.0214(8) -0.0052(6) 0.0046(6) 0.0002(6)
C28 0.0115(7) 0.0185(8) 0.0157(7) -0.0005(6) 0.0019(6) -0.0002(6)
C29 0.0172(8) 0.0281(10) 0.0249(9) -0.0018(7) -0.0008(7) -0.0056(7)
C30 0.0193(8) 0.0267(9) 0.0140(7) 0.0007(7) 0.0019(6) 0.0029(7)
C31 0.0179(8) 0.0241(9) 0.0246(9) 0.0009(7) 0.0039(7) 0.0074(7)
C32 0.0158(8) 0.0247(9) 0.0137(7) -0.0007(6) 0.0076(6) -0.0033(7)
C33 0.0229(9) 0.0387(11) 0.0154(8) 0.0045(7) 0.0059(7) 0.0003(8)
C34 0.0230(9) 0.0312(10) 0.0232(9) -0.0010(7) 0.0139(7) -0.0068(8)
C35 0.0248(9) 0.0277(10) 0.0182(8) -0.0079(7) 0.0095(7) -0.0030(7)

loop_
_atom_type_symbol
_atom_type_description
_atom_type_scat_dispersion_real
_atom_type_scat_dispersion_imag
_atom_type_scat_source
C C 0.0033 0.0016 'International Tables Vol C Tables 4.2.6.8 and 6.1.1.4'
H H 0.0000 0.0000 'International Tables Vol C Tables 4.2.6.8 and 6.1.1.4'
N N 0.0061 0.0033 'International Tables Vol C Tables 4.2.6.8 and 6.1.1.4'
Ni Ni 0.3393 1.1124 'International Tables Vol C Tables 4.2.6.8 and 6.1.1.4'
O O 0.0106 0.0060 'International Tables Vol C Tables 4.2.6.8 and 6.1.1.4'
P P 0.1023 0.0942 'International Tables Vol C Tables 4.2.6.8 and 6.1.1.4'

loop_
_geom_angle_atom_site_label_1
_geom_angle_atom_site_label_2
_geom_angle_atom_site_label_3
_geom_angle
P1 Ni1 P2 89.760(19)
O1 Ni1 P1 90.83(4)
O1 Ni1 P2 164.56(4)
O1 Ni1 N1 73.87(5)
N1 Ni1 P1 164.67(4)
N1 Ni1 P2 105.25(4)
C26 P1 Ni1 107.37(6)
C26 P1 C28 104.89(8)
C26 P1 C32 106.36(8)
C28 P1 Ni1 114.26(5)
C32 P1 Ni1 113.64(6)
C32 P1 C28 109.61(7)
C18 P2 Ni1 108.83(6)
C18 P2 C22 109.75(8)
C22 P2 Ni1 128.51(6)
C27 P2 Ni1 101.70(6)
C27 P2 C18 102.12(8)
C27 P2 C22 102.11(8)
C1 O1 Ni1 93.25(9)
C1 N1 Ni1 87.06(9)
C1 N1 C8 112.04(13)
C8 N1 Ni1 115.84(10)
O1 C1 N1 104.50(12)
O1 C1 H1 109.4
O1 C1 C2 112.01(13)
N1 C1 H1 109.4
N1 C1 C2 112.12(13)
C2 C1 H1 109.4
C3 C2 C1 120.44(15)
C7 C2 C1 121.04(15)
C7 C2 C3 118.46(16)
C2 C3 H3 119.5
C4 C3 C2 120.90(17)
C4 C3 H3 119.5
C3 C4 H4 120.0
C5 C4 C3 120.03(18)
C5 C4 H4 120.0
C4 C5 H5 120.0
C4 C5 C6 119.99(17)
C6 C5 H5 120.0
C5 C6 H6 120.1
C5 C6 C7 119.79(18)
C7 C6 H6 120.1
C2 C7 C6 120.78(17)
C2 C7 H7 119.6
C6 C7 H7 119.6
N1 C8 C9 110.53(13)
N1 C8 C10 114.21(13)
N1 C8 C11 108.59(13)
C10 C8 C9 108.59(14)
C11 C8 C9 106.57(14)
C11 C8 C10 108.05(13)
C8 C9 H9A 109.5
C8 C9 H9B 109.5
H9A C9 H9B 108.0
C12 C9 C8 110.93(14)
C12 C9 H9A 109.5
C12 C9 H9B 109.5
C8 C10 H10A 109.5
C8 C10 H10B 109.5
H10A C10 H10B 108.1
C14 C10 C8 110.81(14)
C14 C10 H10A 109.5
C14 C10 H10B 109.5
C8 C11 H11A 109.1
C8 C11 H11B 109.1
C8 C11 C16 112.52(15)
H11A C11 H11B 107.8
C16 C11 H11A 109.1
C16 C11 H11B 109.1
C9 C12 H12 109.3
C13 C12 C9 109.78(16)
C13 C12 H12 109.3
C13 C12 C17 109.55(16)
C17 C12 C9 109.67(17)
C17 C12 H12 109.3
C12 C13 H13A 109.8
C12 C13 H13B 109.8
C12 C13 C14 109.49(16)
H13A C13 H13B 108.2
C14 C13 H13A 109.8
C14 C13 H13B 109.8
C10 C14 H14 109.5
C13 C14 C10 109.35(14)
C13 C14 H14 109.5
C15 C14 C10 109.54(15)
C15 C14 C13 109.48(16)
C15 C14 H14 109.5
C14 C15 H15A 109.7
C14 C15 H15B 109.7
C14 C15 C16 109.90(15)
H15A C15 H15B 108.2
C16 C15 H15A 109.7
C16 C15 H15B 109.7
C11 C16 H16 109.9
C11 C16 C17 109.01(15)
C15 C16 C11 108.85(15)
C15 C16 H16 109.9
C15 C16 C17 109.33(17)
C17 C16 H16 109.9
C12 C17 C16 108.87(16)
C12 C17 H17A 109.9
C12 C17 H17B 109.9
C16 C17 H17A 109.9
C16 C17 H17B 109.9
H17A C17 H17B 108.3
C19 C18 P2 107.01(11)
C20 C18 P2 111.60(12)
C20 C18 C19 105.73(15)
C21 C18 P2 112.59(13)
C21 C18 C19 109.48(15)
C21 C18 C20 110.13(15)
C18 C19 H19A 109.5
C18 C19 H19B 109.5
C18 C19 H19C 109.5
H19A C19 H19B 109.5
H19A C19 H19C 109.5
H19B C19 H19C 109.5
C18 C20 H20A 109.5
C18 C20 H20B 109.5
C18 C20 H20C 109.5
H20A C20 H20B 109.5
H20A C20 H20C 109.5
H20B C20 H20C 109.5
C18 C21 H21A 109.5
C18 C21 H21B 109.5
C18 C21 H21C 109.5
H21A C21 H21B 109.5
H21A C21 H21C 109.5
H21B C21 H21C 109.5
C23 C22 P2 114.22(12)
C24 C22 P2 107.31(11)
C24 C22 C23 108.49(15)
C24 C22 C25 107.24(15)
C25 C22 P2 112.49(13)
C25 C22 C23 106.84(15)
C22 C23 H23A 109.5
C22 C23 H23B 109.5
C22 C23 H23C 109.5
H23A C23 H23B 109.5
H23A C23 H23C 109.5
H23B C23 H23C 109.5
C22 C24 H24A 109.5
C22 C24 H24B 109.5
C22 C24 H24C 109.5
H24A C24 H24B 109.5
H24A C24 H24C 109.5
H24B C24 H24C 109.5
C22 C25 H25A 109.5
C22 C25 H25B 109.5
C22 C25 H25C 109.5
H25A C25 H25B 109.5
H25A C25 H25C 109.5
H25B C25 H25C 109.5
P1 C26 H26A 110.1
P1 C26 H26B 110.1
H26A C26 H26B 108.4
C27 C26 P1 107.96(11)
C27 C26 H26A 110.1
C27 C26 H26B 110.1
P2 C27 H27A 109.4
P2 C27 H27B 109.4
C26 C27 P2 111.23(11)
C26 C27 H27A 109.4
C26 C27 H27B 109.4
H27A C27 H27B 108.0
C29 C28 P1 114.31(12)
C30 C28 P1 108.06(11)
C30 C28 C29 107.42(14)
C30 C28 C31 107.36(14)
C31 C28 P1 110.13(11)
C31 C28 C29 109.29(14)
C28 C29 H29A 109.5
C28 C29 H29B 109.5
C28 C29 H29C 109.5
H29A C29 H29B 109.5
H29A C29 H29C 109.5
H29B C29 H29C 109.5
C28 C30 H30A 109.5
C28 C30 H30B 109.5
C28 C30 H30C 109.5
H30A C30 H30B 109.5
H30A C30 H30C 109.5
H30B C30 H30C 109.5
C28 C31 H31A 109.5
C28 C31 H31B 109.5
C28 C31 H31C 109.5
H31A C31 H31B 109.5
H31A C31 H31C 109.5
H31B C31 H31C 109.5
C33 C32 P1 107.04(11)
C33 C32 C34 108.29(15)
C34 C32 P1 113.49(12)
C35 C32 P1 110.31(11)
C35 C32 C33 107.00(15)
C35 C32 C34 110.42(15)
C32 C33 H33A 109.5
C32 C33 H33B 109.5
C32 C33 H33C 109.5
H33A C33 H33B 109.5
H33A C33 H33C 109.5
H33B C33 H33C 109.5
C32 C34 H34A 109.5
C32 C34 H34B 109.5
C32 C34 H34C 109.5
H34A C34 H34B 109.5
H34A C34 H34C 109.5
H34B C34 H34C 109.5
C32 C35 H35A 109.5
C32 C35 H35B 109.5
C32 C35 H35C 109.5
H35A C35 H35B 109.5
H35A C35 H35C 109.5
H35B C35 H35C 109.5

loop_
_geom_bond_atom_site_label_1
_geom_bond_atom_site_label_2
_geom_bond_distance
Ni1 P1 2.2247(5)
Ni1 P2 2.2533(5)
Ni1 O1 1.8450(11)
Ni1 N1 1.9510(13)
P1 C26 1.8405(17)
P1 C28 1.8982(17)
P1 C32 1.8866(16)
P2 C18 1.8960(17)
P2 C22 1.9350(18)
P2 C27 1.8604(17)
O1 C1 1.4106(19)
N1 C1 1.476(2)
N1 C8 1.480(2)
C1 H1 1.0000
C1 C2 1.525(2)
C2 C3 1.398(2)
C2 C7 1.391(2)
C3 H3 0.9500
C3 C4 1.390(3)
C4 H4 0.9500
C4 C5 1.383(3)
C5 H5 0.9500
C5 C6 1.389(3)
C6 H6 0.9500
C6 C7 1.398(3)
C7 H7 0.9500
C8 C9 1.547(2)
C8 C10 1.546(2)
C8 C11 1.528(2)
C9 H9A 0.9900
C9 H9B 0.9900
C9 C12 1.538(2)
C10 H10A 0.9900
C10 H10B 0.9900
C10 C14 1.538(2)
C11 H11A 0.9900
C11 H11B 0.9900
C11 C16 1.538(2)
C12 H12 1.0000
C12 C13 1.530(3)
C12 C17 1.533(3)
C13 H13A 0.9900
C13 H13B 0.9900
C13 C14 1.533(3)
C14 H14 1.0000
C14 C15 1.528(3)
C15 H15A 0.9900
C15 H15B 0.9900
C15 C16 1.530(3)
C16 H16 1.0000
C16 C17 1.538(3)
C17 H17A 0.9900
C17 H17B 0.9900
C18 C19 1.544(2)
C18 C20 1.535(3)
C18 C21 1.535(3)
C19 H19A 0.9800
C19 H19B 0.9800
C19 H19C 0.9800
C20 H20A 0.9800
C20 H20B 0.9800
C20 H20C 0.9800
C21 H21A 0.9800
C21 H21B 0.9800
C21 H21C 0.9800
C22 C23 1.544(2)
C22 C24 1.540(2)
C22 C25 1.541(3)
C23 H23A 0.9800
C23 H23B 0.9800
C23 H23C 0.9800
C24 H24A 0.9800
C24 H24B 0.9800
C24 H24C 0.9800
C25 H25A 0.9800
C25 H25B 0.9800
C25 H25C 0.9800
C26 H26A 0.9900
C26 H26B 0.9900
C26 C27 1.540(2)
C27 H27A 0.9900
C27 H27B 0.9900
C28 C29 1.538(2)
C28 C30 1.536(2)
C28 C31 1.536(2)
C29 H29A 0.9800
C29 H29B 0.9800
C29 H29C 0.9800
C30 H30A 0.9800
C30 H30B 0.9800
C30 H30C 0.9800
C31 H31A 0.9800
C31 H31B 0.9800
C31 H31C 0.9800
C32 C33 1.539(2)
C32 C34 1.540(2)
C32 C35 1.539(3)
C33 H33A 0.9800
C33 H33B 0.9800
C33 H33C 0.9800
C34 H34A 0.9800
C34 H34B 0.9800
C34 H34C 0.9800
C35 H35A 0.9800
C35 H35B 0.9800
C35 H35C 0.9800

loop_
_geom_torsion_atom_site_label_1
_geom_torsion_atom_site_label_2
_geom_torsion_atom_site_label_3
_geom_torsion_atom_site_label_4
_geom_torsion
Ni1 P1 C26 C27 31.68(12)
Ni1 P1 C28 C29 -156.07(11)
Ni1 P1 C28 C30 -36.54(13)
Ni1 P1 C28 C31 80.45(12)
Ni1 P1 C32 C33 62.24(13)
Ni1 P1 C32 C34 -178.35(11)
Ni1 P1 C32 C35 -53.84(13)
Ni1 P2 C18 C19 43.09(13)
Ni1 P2 C18 C20 -72.12(13)
Ni1 P2 C18 C21 163.43(11)
Ni1 P2 C27 C26 45.87(12)
Ni1 O1 C1 N1 10.20(11)
Ni1 O1 C1 C2 -111.41(12)
Ni1 N1 C1 O1 -9.63(11)
Ni1 N1 C1 C2 111.90(12)
Ni1 N1 C8 C9 163.57(11)
Ni1 N1 C8 C10 40.78(17)
Ni1 N1 C8 C11 -79.85(14)
P1 Ni1 O1 C1 173.25(8)
P1 C26 C27 P2 -51.02(14)
P2 Ni1 O1 C1 81.15(17)
O1 C1 C2 C3 163.33(16)
O1 C1 C2 C7 -19.5(2)
N1 Ni1 O1 C1 -7.76(9)
N1 C1 C2 C3 46.2(2)
N1 C1 C2 C7 -136.65(17)
N1 C8 C9 C12 176.77(15)
N1 C8 C10 C14 -178.35(14)
N1 C8 C11 C16 -178.16(13)
C1 N1 C8 C9 65.84(17)
C1 N1 C8 C10 -56.95(17)
C1 N1 C8 C11 -177.59(13)
C1 C2 C3 C4 178.04(17)
C1 C2 C7 C6 -179.45(17)
C2 C3 C4 C5 1.1(3)
C3 C2 C7 C6 -2.2(3)
C3 C4 C5 C6 -1.7(3)
C4 C5 C6 C7 0.3(3)
C5 C6 C7 C2 1.7(3)
C7 C2 C3 C4 0.8(3)
C8 N1 C1 O1 107.11(14)
C8 N1 C1 C2 -131.36(14)
C8 C9 C12 C13 59.1(2)
C8 C9 C12 C17 -61.3(2)
C8 C10 C14 C13 -60.04(19)
C8 C10 C14 C15 59.94(18)
C8 C11 C16 C15 -58.8(2)
C8 C11 C16 C17 60.3(2)
C9 C8 C10 C14 57.81(18)
C9 C8 C11 C16 -59.07(18)
C9 C12 C13 C14 -60.0(2)
C9 C12 C17 C16 59.9(2)
C10 C8 C9 C12 -57.22(19)
C10 C8 C11 C16 57.46(18)
C10 C14 C15 C16 -60.34(19)
C11 C8 C9 C12 58.96(19)
C11 C8 C10 C14 -57.41(17)
C11 C16 C17 C12 -58.6(2)
C12 C13 C14 C10 60.4(2)
C12 C13 C14 C15 -59.57(19)
C13 C12 C17 C16 -60.6(2)
C13 C14 C15 C16 59.55(19)
C14 C15 C16 C11 58.9(2)
C14 C15 C16 C17 -60.03(19)
C15 C16 C17 C12 60.2(2)
C17 C12 C13 C14 60.4(2)
C18 P2 C27 C26 158.30(12)
C22 P2 C18 C19 -171.68(12)
C22 P2 C18 C20 73.11(14)
C22 P2 C18 C21 -51.34(15)
C22 P2 C27 C26 -88.14(13)
C26 P1 C28 C29 -38.76(14)
C26 P1 C28 C30 80.77(13)
C26 P1 C28 C31 -162.25(12)
C26 P1 C32 C33 -55.67(14)
C26 P1 C32 C34 63.74(15)
C26 P1 C32 C35 -171.75(12)
C27 P2 C18 C19 -63.90(13)
C27 P2 C18 C20 -179.12(13)
C27 P2 C18 C21 56.43(14)
C28 P1 C26 C27 -90.24(12)
C28 P1 C32 C33 -168.56(12)
C28 P1 C32 C34 -49.14(15)
C28 P1 C32 C35 75.36(13)
C32 P1 C26 C27 153.66(11)
C32 P1 C28 C29 75.07(14)
C32 P1 C28 C30 -165.40(12)
C32 P1 C28 C31 -48.42(14)
